data_7113550
loop_
_publ_author_name
'Nath, Mahendra'
'Huffman, John C.'
'Zaleski, Jeffrey M.'

_publ_section_title
;
 Accelerated Bergman cyclization of porphyrinic-enediynes
;
_journal_coden_ASTM CHCOFS
_journal_issue 7
_journal_name_full
;
 Chemical Communications (Cambridge, United Kingdom)
;
_journal_page_first 858
_journal_page_last 859
_journal_paper_doi 10.1039/b212923j
_journal_year 2003
_chemical_formula_moiety '[Ni(C54H44N4Si2)];0.7CH2Cl2;0.3C6H6'
_chemical_formula_sum 'C56.5 H47.2 Cl1.4 N4 Ni Si2'
_chemical_formula_weight 946.70
_space_group_IT_number 14
_symmetry_cell_setting monoclinic
_symmetry_space_group_name_Hall '-P 2ybc'
_symmetry_space_group_name_H-M 'P 1 21/c 1'
_atom_sites_solution_hydrogens geom
_atom_sites_solution_primary direct
_atom_sites_solution_secondary difmap
_audit_creation_date 10/27/2002
_audit_creation_method SHELXL-97
_cell_angle_alpha 90.00
_cell_angle_beta 94.8410(10)
_cell_angle_gamma 90.00
_cell_formula_units_Z 4
_cell_length_a 21.0116(9)
_cell_length_b 17.2824(7)
_cell_length_c 12.9553(5)
_cell_measurement_reflns_used 6993
_cell_measurement_temperature 134(2)
_cell_measurement_theta_max 30.01
_cell_measurement_theta_min 2.55
_cell_volume 4687.7(3)
_computing_cell_refinement 'SAINT (Bruker, 1999)'
_computing_data_collection 'SMART (Bruker, 1999)'
_computing_data_reduction 'SAINT (Bruker, 1999), XTEL (local package)'
_computing_structure_refinement 'SHELXL-97 (Sheldrick, 1997)'
_computing_structure_solution 'SHELXS-97 (Sheldrick, 1990)'
_diffrn_ambient_temperature 134(2)
_diffrn_detector 'CCD area detector'
_diffrn_detector_area_resol_mean 44.52
_diffrn_detector_type 'Bruker SMART 6000'
_diffrn_measured_fraction_theta_full 0.998
_diffrn_measured_fraction_theta_max 0.998
_diffrn_measurement_details '   0.30 degree frames measured for   3.16 seconds each'
_diffrn_measurement_device 'three-circle goniometer with fixed chi'
_diffrn_measurement_device_type 'Bruker Platform goniometer'
_diffrn_measurement_method '\w scans'
_diffrn_radiation_monochromator graphite
_diffrn_radiation_source 'fine-focus sealed tube'
_diffrn_radiation_type MoK\a
_diffrn_radiation_wavelength 0.71073
_diffrn_reflns_av_R_equivalents 0.0662
_diffrn_reflns_av_sigmaI/netI 0.0402
_diffrn_reflns_limit_h_max 29
_diffrn_reflns_limit_h_min -29
_diffrn_reflns_limit_k_max 24
_diffrn_reflns_limit_k_min -24
_diffrn_reflns_limit_l_max 18
_diffrn_reflns_limit_l_min -17
_diffrn_reflns_number 105693
_diffrn_reflns_theta_full 30.03
_diffrn_reflns_theta_max 30.03
_diffrn_reflns_theta_min 2.14
_diffrn_standards_decay_% 0.0
_exptl_absorpt_coefficient_mu 0.589
_exptl_absorpt_correction_type none
_exptl_crystal_colour black/red
_exptl_crystal_density_diffrn 1.341
_exptl_crystal_density_method 'not measured'
_exptl_crystal_description 'trigonal prism'
_exptl_crystal_F_000 1976
_exptl_crystal_id MSC02144
_exptl_crystal_size_max 0.35
_exptl_crystal_size_mid 0.35
_exptl_crystal_size_min 0.25
_refine_diff_density_max 0.627
_refine_diff_density_min -0.385
_refine_diff_density_rms 0.076
_refine_ls_extinction_method none
_refine_ls_goodness_of_fit_ref 1.021
_refine_ls_hydrogen_treatment mixed
_refine_ls_matrix_type full
_refine_ls_number_parameters 807
_refine_ls_number_reflns 13691
_refine_ls_number_restraints 0
_refine_ls_restrained_S_all 1.021
_refine_ls_R_factor_all 0.0628
_refine_ls_R_factor_gt 0.0386
_refine_ls_shift/su_max 0.288
_refine_ls_shift/su_mean 0.008
_refine_ls_structure_factor_coef Fsqd
_refine_ls_weighting_details 'calc w=1/[\s^2^(Fo^2^)+(0.0581P)^2^+1.5974P] where P=(Fo^2^+2Fc^2^)/3'
_refine_ls_weighting_scheme calc
_refine_ls_wR_factor_gt 0.0966
_refine_ls_wR_factor_ref 0.1106
_reflns_number_gt 10127
_reflns_number_total 13691
_reflns_threshold_expression >2sigma(I)
_cod_duplicate_entry 7104049
_cod_data_source_file b212923j.txt
_cod_data_source_block 02144
_cod_original_sg_symbol_H-M P2(1)/c
_cod_original_formula_sum 'C56.50 H47.20 Cl1.40 N4 Ni Si2'
_cod_database_code 7113550

loop_
_symmetry_equiv_pos_as_xyz
'x, y, z'
'-x, y+1/2, -z+1/2'
'-x, -y, -z'
'x, -y-1/2, z-1/2'

loop_
_atom_site_label
_atom_site_type_symbol
_atom_site_fract_x
_atom_site_fract_y
_atom_site_fract_z
_atom_site_U_iso_or_equiv
_atom_site_adp_type
_atom_site_occupancy
_atom_site_symmetry_multiplicity
_atom_site_calc_flag
_atom_site_refinement_flags
Ni1 Ni 0.582312(9) 0.899471(12) 0.557616(15) 0.01319(6) Uani 1 1 d .
N2 N 0.66512(6) 0.91983(8) 0.63301(10) 0.0140(2) Uani 1 1 d .
C3 C 0.71291(7) 0.96767(9) 0.60241(12) 0.0146(3) Uani 1 1 d .
C4 C 0.75890(7) 0.98453(9) 0.68884(12) 0.0157(3) Uani 1 1 d .
C5 C 0.74111(7) 0.94064(9) 0.77082(12) 0.0161(3) Uani 1 1 d .
C6 C 0.68460(7) 0.89857(9) 0.73358(12) 0.0141(3) Uani 1 1 d .
C7 C 0.65500(7) 0.84221(9) 0.78991(12) 0.0155(3) Uani 1 1 d .
C8 C 0.59346(8) 0.81732(9) 0.76074(12) 0.0158(3) Uani 1 1 d .
C9 C 0.55808(8) 0.76556(10) 0.82151(13) 0.0179(3) Uani 1 1 d .
C10 C 0.49701(8) 0.76724(10) 0.78032(13) 0.0192(3) Uani 1 1 d .
C11 C 0.49497(8) 0.81652(9) 0.69048(12) 0.0167(3) Uani 1 1 d .
N12 N 0.55470(6) 0.84601(8) 0.67717(10) 0.0148(3) Uani 1 1 d .
C13 C 0.44022(8) 0.82735(9) 0.62422(12) 0.0167(3) Uani 1 1 d .
C14 C 0.44240(7) 0.86326(9) 0.52887(12) 0.0166(3) Uani 1 1 d .
C15 C 0.38827(8) 0.86951(10) 0.45383(13) 0.0189(3) Uani 1 1 d .
C16 C 0.40977(8) 0.89587(10) 0.36578(13) 0.0182(3) Uani 1 1 d .
C17 C 0.47758(7) 0.90775(9) 0.38573(12) 0.0154(3) Uani 1 1 d .
N18 N 0.49751(6) 0.88907(8) 0.48735(10) 0.0150(3) Uani 1 1 d .
C19 C 0.51774(8) 0.92741(9) 0.31035(12) 0.0165(3) Uani 1 1 d .
C20 C 0.58251(8) 0.94114(9) 0.33438(12) 0.0170(3) Uani 1 1 d .
C21 C 0.62535(8) 0.96519(11) 0.26016(13) 0.0224(3) Uani 1 1 d .
C22 C 0.68119(9) 0.98398(11) 0.31374(13) 0.0233(4) Uani 1 1 d .
C23 C 0.67316(8) 0.97087(10) 0.42133(12) 0.0179(3) Uani 1 1 d .
N24 N 0.61290(6) 0.94178(8) 0.43341(10) 0.0156(3) Uani 1 1 d .
C25 C 0.71972(8) 0.98849(9) 0.50030(12) 0.0164(3) Uani 1 1 d .
C26 C 0.81021(8) 1.03830(10) 0.69568(12) 0.0174(3) Uani 1 1 d .
C27 C 0.85396(8) 1.08343(10) 0.70888(13) 0.0205(3) Uani 1 1 d .
Si28 Si 0.91824(2) 1.15588(3) 0.72846(4) 0.02137(10) Uani 1 1 d .
C29 C 0.89085(12) 1.24658(13) 0.66116(19) 0.0339(5) Uani 1 1 d .
C30 C 0.99125(10) 1.11792(17) 0.6742(2) 0.0413(6) Uani 1 1 d .
C31 C 0.93312(12) 1.17241(14) 0.87014(17) 0.0345(5) Uani 1 1 d .
C32 C 0.77060(8) 0.94506(10) 0.87393(13) 0.0194(3) Uani 1 1 d .
C33 C 0.79749(9) 0.95456(11) 0.95931(14) 0.0242(4) Uani 1 1 d .
Si34 Si 0.83216(3) 0.98085(3) 1.08985(4) 0.02812(12) Uani 1 1 d .
C35 C 0.78822(14) 1.06989(15) 1.12377(18) 0.0422(6) Uani 1 1 d .
C36 C 0.91852(13) 1.0026(2) 1.0861(2) 0.0542(8) Uani 1 1 d .
C37 C 0.82146(15) 0.90125(15) 1.18288(18) 0.0423(6) Uani 1 1 d .
C38 C 0.69029(8) 0.80570(10) 0.88228(13) 0.0177(3) Uani 1 1 d .
C39 C 0.74515(9) 0.76266(10) 0.86859(14) 0.0222(3) Uani 1 1 d .
C40 C 0.77732(9) 0.72467(11) 0.95213(16) 0.0284(4) Uani 1 1 d .
C41 C 0.75483(10) 0.72870(12) 1.04918(16) 0.0295(4) Uani 1 1 d .
C42 C 0.70055(9) 0.77155(12) 1.06406(14) 0.0263(4) Uani 1 1 d .
C43 C 0.66854(8) 0.81021(10) 0.98094(13) 0.0209(3) Uani 1 1 d .
C44 C 0.37981(8) 0.79035(10) 0.65344(13) 0.0197(3) Uani 1 1 d .
C45 C 0.35272(8) 0.81193(11) 0.74312(14) 0.0235(4) Uani 1 1 d .
C46 C 0.30029(9) 0.77205(13) 0.77529(17) 0.0310(4) Uani 1 1 d .
C47 C 0.27461(9) 0.71048(13) 0.71758(19) 0.0356(5) Uani 1 1 d .
C48 C 0.30055(10) 0.68932(12) 0.62739(19) 0.0349(5) Uani 1 1 d .
C49 C 0.35282(9) 0.72892(11) 0.59494(16) 0.0263(4) Uani 1 1 d .
C50 C 0.49062(8) 0.93139(10) 0.19966(12) 0.0175(3) Uani 1 1 d .
C51 C 0.44179(9) 0.98308(10) 0.16861(14) 0.0217(3) Uani 1 1 d .
C52 C 0.41404(10) 0.98235(11) 0.06710(15) 0.0272(4) Uani 1 1 d .
C53 C 0.43608(10) 0.93158(12) -0.00439(14) 0.0289(4) Uani 1 1 d .
C54 C 0.48540(10) 0.88129(12) 0.02442(14) 0.0259(4) Uani 1 1 d .
C55 C 0.51262(8) 0.88064(11) 0.12659(13) 0.0211(3) Uani 1 1 d .
C56 C 0.77967(8) 1.02593(10) 0.47097(12) 0.0181(3) Uani 1 1 d .
C57 C 0.77942(9) 1.10169(11) 0.43330(14) 0.0234(4) Uani 1 1 d .
C58 C 0.83542(10) 1.13512(13) 0.40475(15) 0.0311(4) Uani 1 1 d .
C59 C 0.89167(10) 1.09367(13) 0.41146(16) 0.0328(5) Uani 1 1 d .
C60 C 0.89254(9) 1.01829(13) 0.44822(16) 0.0312(4) Uani 1 1 d .
C61 C 0.83683(9) 0.98464(12) 0.47831(14) 0.0242(4) Uani 1 1 d .
Cl62 Cl 0.92972(7) 0.83551(12) 0.67138(14) 0.0762(4) Uani 0.70 1 d P
C63 C 0.9066(4) 0.8740(5) 0.7870(6) 0.076(3) Uani 0.70 1 d P
H63A H 0.8597 0.8690 0.7877 0.091 Uiso 0.70 1 calc PR
H63B H 0.9172 0.9298 0.7896 0.091 Uiso 0.70 1 calc PR
Cl64 Cl 0.94348(6) 0.82879(8) 0.89797(10) 0.0691(3) Uani 0.70 1 d P
C65 C 0.9312(7) 0.8966(12) 0.787(2) 0.090(7) Uani 0.30 1 d P
H65 H 0.9360 0.9440 0.8244 0.108 Uiso 0.30 1 calc PR
C66 C 0.9443(4) 0.8890(8) 0.6837(7) 0.056(3) Uani 0.30 1 d P
H66 H 0.9656 0.9323 0.6574 0.068 Uiso 0.30 1 calc PR
C67 C 0.9325(4) 0.8325(6) 0.6151(8) 0.0384(19) Uani 0.30 1 d P
H67 H 0.9339 0.8373 0.5422 0.046 Uiso 0.30 1 calc PR
C68 C 0.9178(6) 0.7654(9) 0.6668(13) 0.091(4) Uani 0.30 1 d P
H68 H 0.9167 0.7167 0.6327 0.109 Uiso 0.30 1 calc PR
C69 C 0.9048(6) 0.7715(8) 0.7708(11) 0.081(4) Uani 0.30 1 d P
H69 H 0.8894 0.7257 0.8008 0.098 Uiso 0.30 1 calc PR
C70 C 0.9107(6) 0.8296(11) 0.8301(13) 0.088(6) Uani 0.30 1 d P
H70 H 0.9015 0.8269 0.9005 0.106 Uiso 0.30 1 calc PR
H71 H 0.5758(10) 0.7368(12) 0.8790(17) 0.024(5) Uiso 1 1 d .
H72 H 0.4607(10) 0.7390(12) 0.8041(16) 0.023(5) Uiso 1 1 d .
H73 H 0.3452(10) 0.8563(12) 0.4663(16) 0.020(5) Uiso 1 1 d .
H74 H 0.3869(10) 0.9028(12) 0.3012(17) 0.023(5) Uiso 1 1 d .
H75 H 0.6154(10) 0.9663(13) 0.1890(17) 0.026(5) Uiso 1 1 d .
H76 H 0.7218(12) 1.0023(14) 0.2837(19) 0.041(7) Uiso 1 1 d .
H77 H 0.8525(16) 1.2668(19) 0.691(2) 0.072(10) Uiso 1 1 d .
H78 H 0.8792(13) 1.2346(16) 0.588(2) 0.053(8) Uiso 1 1 d .
H79 H 0.9218(15) 1.2820(19) 0.669(2) 0.068(10) Uiso 1 1 d .
H80 H 0.9833(16) 1.1120(19) 0.597(3) 0.073(10) Uiso 1 1 d .
H81 H 1.0292(15) 1.1504(19) 0.696(2) 0.067(9) Uiso 1 1 d .
H82 H 1.0014(13) 1.0686(16) 0.702(2) 0.043(7) Uiso 1 1 d .
H83 H 0.9627(16) 1.2155(19) 0.887(2) 0.071(10) Uiso 1 1 d .
H84 H 0.9511(14) 1.1283(18) 0.903(2) 0.058(8) Uiso 1 1 d .
H85 H 0.8946(14) 1.1838(16) 0.901(2) 0.054(8) Uiso 1 1 d .
H86 H 0.7977(16) 1.112(2) 1.071(3) 0.074(10) Uiso 1 1 d .
H87 H 0.7989(14) 1.0870(17) 1.197(2) 0.062(9) Uiso 1 1 d .
H88 H 0.7381(16) 1.0601(18) 1.117(2) 0.070(10) Uiso 1 1 d .
H89 H 0.9247(18) 1.041(2) 1.034(3) 0.093(12) Uiso 1 1 d .
H90 H 0.9393(15) 0.9507(19) 1.061(2) 0.065(10) Uiso 1 1 d .
H91 H 0.9319(13) 1.0267(16) 1.160(2) 0.052(8) Uiso 1 1 d .
H92 H 0.8379(13) 0.9149(15) 1.252(2) 0.047(7) Uiso 1 1 d .
H93 H 0.8408(14) 0.8528(19) 1.160(2) 0.060(9) Uiso 1 1 d .
H94 H 0.7781(14) 0.8908(15) 1.185(2) 0.044(7) Uiso 1 1 d .
H95 H 0.7598(10) 0.7585(12) 0.8031(17) 0.024(5) Uiso 1 1 d .
H96 H 0.8154(12) 0.6974(14) 0.9420(18) 0.035(6) Uiso 1 1 d .
H97 H 0.7776(11) 0.7031(14) 1.1050(18) 0.033(6) Uiso 1 1 d .
H98 H 0.6867(10) 0.7758(12) 1.1283(17) 0.022(5) Uiso 1 1 d .
H99 H 0.6303(10) 0.8404(12) 0.9882(16) 0.022(5) Uiso 1 1 d .
H100 H 0.3697(11) 0.8535(14) 0.7817(17) 0.030(6) Uiso 1 1 d .
H101 H 0.2811(12) 0.7882(14) 0.8352(19) 0.039(7) Uiso 1 1 d .
H102 H 0.2414(13) 0.6813(16) 0.738(2) 0.049(8) Uiso 1 1 d .
H103 H 0.2863(13) 0.6470(17) 0.590(2) 0.054(8) Uiso 1 1 d .
H104 H 0.3706(11) 0.7121(14) 0.5345(18) 0.032(6) Uiso 1 1 d .
H105 H 0.4254(10) 1.0182(13) 0.2198(17) 0.028(6) Uiso 1 1 d .
H106 H 0.3793(12) 1.0132(14) 0.0479(18) 0.036(6) Uiso 1 1 d .
H107 H 0.4174(11) 0.9308(14) -0.0743(19) 0.038(7) Uiso 1 1 d .
H108 H 0.4968(11) 0.8479(15) -0.0195(19) 0.037(7) Uiso 1 1 d .
H109 H 0.5448(10) 0.8452(12) 0.1473(17) 0.025(5) Uiso 1 1 d .
H110 H 0.7424(10) 1.1287(12) 0.4279(16) 0.021(5) Uiso 1 1 d .
H111 H 0.8340(12) 1.1845(15) 0.3807(19) 0.037(7) Uiso 1 1 d .
H112 H 0.9288(12) 1.1191(14) 0.3926(19) 0.038(6) Uiso 1 1 d .
H113 H 0.9308(12) 0.9886(14) 0.4524(18) 0.034(6) Uiso 1 1 d .
H114 H 0.8364(10) 0.9324(13) 0.5062(17) 0.025(5) Uiso 1 1 d .

loop_
_atom_site_aniso_label
_atom_site_aniso_U_11
_atom_site_aniso_U_22
_atom_site_aniso_U_33
_atom_site_aniso_U_23
_atom_site_aniso_U_13
_atom_site_aniso_U_12
Ni1 0.01389(9) 0.01369(10) 0.01196(10) 0.00021(7) 0.00094(7) -0.00064(7)
N2 0.0147(6) 0.0146(6) 0.0129(6) 0.0006(5) 0.0020(5) 0.0010(5)
C3 0.0144(7) 0.0131(7) 0.0161(7) -0.0002(5) 0.0007(5) 0.0014(5)
C4 0.0154(7) 0.0151(7) 0.0165(7) -0.0016(6) 0.0011(6) 0.0013(6)
C5 0.0155(7) 0.0164(8) 0.0163(7) -0.0011(6) 0.0010(6) 0.0012(6)
C6 0.0134(6) 0.0146(7) 0.0144(7) -0.0010(6) 0.0015(5) 0.0019(5)
C7 0.0174(7) 0.0156(7) 0.0136(7) -0.0001(6) 0.0019(5) 0.0017(6)
C8 0.0185(7) 0.0149(7) 0.0141(7) -0.0002(6) 0.0020(6) 0.0005(6)
C9 0.0220(8) 0.0144(7) 0.0173(8) 0.0014(6) 0.0011(6) -0.0024(6)
C10 0.0212(8) 0.0171(8) 0.0193(8) 0.0015(6) 0.0022(6) -0.0037(6)
C11 0.0193(7) 0.0143(7) 0.0168(7) -0.0002(6) 0.0033(6) -0.0016(6)
N12 0.0148(6) 0.0145(6) 0.0152(6) -0.0002(5) 0.0015(5) -0.0007(5)
C13 0.0162(7) 0.0166(7) 0.0177(7) -0.0010(6) 0.0033(6) -0.0014(6)
C14 0.0163(7) 0.0156(7) 0.0178(7) -0.0022(6) 0.0014(6) 0.0008(6)
C15 0.0169(7) 0.0205(8) 0.0192(8) -0.0025(6) 0.0002(6) 0.0016(6)
C16 0.0161(7) 0.0198(8) 0.0185(8) -0.0034(6) 0.0001(6) 0.0025(6)
C17 0.0172(7) 0.0138(7) 0.0149(7) -0.0018(5) -0.0003(5) 0.0016(5)
N18 0.0166(6) 0.0152(6) 0.0132(6) -0.0008(5) 0.0020(5) 0.0005(5)
C19 0.0198(7) 0.0146(7) 0.0147(7) -0.0005(6) -0.0003(6) 0.0009(6)
C20 0.0211(7) 0.0161(8) 0.0136(7) 0.0012(6) 0.0006(6) -0.0010(6)
C21 0.0244(8) 0.0275(9) 0.0152(8) 0.0026(7) 0.0017(6) -0.0064(7)
C22 0.0238(8) 0.0306(10) 0.0156(8) 0.0035(7) 0.0026(6) -0.0068(7)
C23 0.0196(7) 0.0191(8) 0.0150(7) 0.0012(6) 0.0021(6) -0.0023(6)
N24 0.0169(6) 0.0160(7) 0.0137(6) 0.0002(5) 0.0013(5) -0.0011(5)
C25 0.0174(7) 0.0156(7) 0.0162(7) 0.0003(6) 0.0024(6) -0.0013(6)
C26 0.0172(7) 0.0184(8) 0.0164(7) -0.0001(6) 0.0010(6) 0.0030(6)
C27 0.0197(8) 0.0205(8) 0.0212(8) -0.0029(6) 0.0015(6) 0.0008(6)
Si28 0.0162(2) 0.0228(2) 0.0251(2) -0.00326(19) 0.00166(17) -0.00325(18)
C29 0.0401(12) 0.0249(10) 0.0371(12) 0.0036(8) 0.0065(9) -0.0055(9)
C30 0.0201(9) 0.0568(16) 0.0475(14) -0.0080(12) 0.0052(9) 0.0039(10)
C31 0.0368(11) 0.0364(12) 0.0292(10) -0.0059(9) -0.0039(9) -0.0044(9)
C32 0.0181(7) 0.0200(8) 0.0204(8) 0.0013(6) 0.0033(6) -0.0003(6)
C33 0.0236(8) 0.0298(10) 0.0191(8) 0.0007(7) 0.0012(6) -0.0031(7)
Si34 0.0332(3) 0.0334(3) 0.0167(2) 0.0022(2) -0.0037(2) -0.0091(2)
C35 0.0654(17) 0.0351(12) 0.0260(11) -0.0042(9) 0.0024(10) -0.0066(11)
C36 0.0372(13) 0.081(2) 0.0415(14) 0.0141(14) -0.0141(11) -0.0181(14)
C37 0.0621(16) 0.0402(13) 0.0233(10) 0.0029(9) -0.0034(10) -0.0143(12)
C38 0.0190(7) 0.0161(8) 0.0177(7) 0.0036(6) -0.0006(6) -0.0025(6)
C39 0.0240(8) 0.0208(8) 0.0215(8) 0.0032(7) 0.0007(7) 0.0023(7)
C40 0.0266(9) 0.0243(10) 0.0334(10) 0.0073(8) -0.0029(8) 0.0056(7)
C41 0.0327(10) 0.0261(10) 0.0281(10) 0.0126(8) -0.0069(8) -0.0036(8)
C42 0.0312(9) 0.0301(10) 0.0171(8) 0.0079(7) -0.0005(7) -0.0081(8)
C43 0.0215(8) 0.0221(8) 0.0191(8) 0.0019(6) 0.0007(6) -0.0035(7)
C44 0.0162(7) 0.0190(8) 0.0240(8) 0.0044(6) 0.0011(6) -0.0007(6)
C45 0.0206(8) 0.0261(9) 0.0238(9) 0.0041(7) 0.0030(7) -0.0009(7)
C46 0.0237(9) 0.0381(11) 0.0324(10) 0.0132(9) 0.0090(8) 0.0035(8)
C47 0.0183(8) 0.0323(11) 0.0562(14) 0.0184(10) 0.0042(8) -0.0048(8)
C48 0.0242(9) 0.0237(10) 0.0553(14) 0.0019(9) -0.0053(9) -0.0054(8)
C49 0.0215(8) 0.0226(9) 0.0345(10) -0.0018(8) 0.0010(7) -0.0012(7)
C50 0.0186(7) 0.0190(8) 0.0147(7) 0.0015(6) 0.0001(6) -0.0038(6)
C51 0.0248(8) 0.0183(8) 0.0214(8) 0.0012(6) -0.0010(7) -0.0012(6)
C52 0.0310(9) 0.0228(9) 0.0261(9) 0.0074(7) -0.0072(7) -0.0044(7)
C53 0.0383(10) 0.0296(10) 0.0172(8) 0.0053(7) -0.0066(7) -0.0109(8)
C54 0.0328(10) 0.0283(10) 0.0171(8) -0.0026(7) 0.0053(7) -0.0080(8)
C55 0.0221(8) 0.0228(9) 0.0187(8) 0.0005(6) 0.0030(6) -0.0026(7)
C56 0.0183(7) 0.0226(8) 0.0137(7) -0.0019(6) 0.0023(6) -0.0045(6)
C57 0.0217(8) 0.0282(9) 0.0199(8) 0.0050(7) -0.0001(6) -0.0048(7)
C58 0.0323(10) 0.0361(11) 0.0245(9) 0.0087(8) 0.0000(7) -0.0150(9)
C59 0.0262(9) 0.0469(13) 0.0266(10) -0.0021(9) 0.0092(8) -0.0153(9)
C60 0.0201(8) 0.0419(12) 0.0325(10) -0.0116(9) 0.0083(7) -0.0035(8)
C61 0.0227(8) 0.0267(9) 0.0237(9) -0.0065(7) 0.0053(7) -0.0014(7)
Cl62 0.0578(8) 0.1024(13) 0.0687(9) -0.0032(10) 0.0081(8) 0.0321(8)
C63 0.062(5) 0.093(7) 0.072(4) 0.007(4) 0.011(4) 0.048(5)
Cl64 0.0589(6) 0.0815(8) 0.0656(7) -0.0053(6) -0.0032(5) 0.0321(6)
C65 0.058(9) 0.067(9) 0.149(16) -0.033(9) 0.036(10) -0.004(7)
C66 0.042(5) 0.092(9) 0.038(5) -0.020(5) 0.017(4) -0.023(5)
C67 0.026(4) 0.054(5) 0.035(4) -0.008(4) -0.003(4) 0.006(3)
C68 0.067(8) 0.072(9) 0.135(14) 0.008(9) 0.009(8) -0.004(7)
C69 0.065(7) 0.090(9) 0.092(9) 0.016(8) 0.027(7) 0.008(6)
C70 0.043(6) 0.137(14) 0.091(11) -0.084(10) 0.036(7) -0.048(8)

loop_
_atom_type_symbol
_atom_type_description
_atom_type_scat_dispersion_real
_atom_type_scat_dispersion_imag
_atom_type_scat_source
Ni Ni 0.3393 1.1124 'International Tables Vol C Tables 4.2.6.8 and 6.1.1.4'
Cl Cl 0.1484 0.1585 'International Tables Vol C Tables 4.2.6.8 and 6.1.1.4'
Si Si 0.0817 0.0704 'International Tables Vol C Tables 4.2.6.8 and 6.1.1.4'
N N 0.0061 0.0033 'International Tables Vol C Tables 4.2.6.8 and 6.1.1.4'
C C 0.0033 0.0016 'International Tables Vol C Tables 4.2.6.8 and 6.1.1.4'
H H 0.0000 0.0000 'International Tables Vol C Tables 4.2.6.8 and 6.1.1.4'

loop_
_geom_angle_atom_site_label_1
_geom_angle_atom_site_label_2
_geom_angle_atom_site_label_3
_geom_angle
N24 Ni1 N12 173.68(6)
N24 Ni1 N18 90.07(6)
N12 Ni1 N18 90.33(6)
N24 Ni1 N2 90.20(6)
N12 Ni1 N2 90.02(5)
N18 Ni1 N2 174.41(6)
C6 N2 C3 105.34(12)
C6 N2 Ni1 127.14(11)
C3 N2 Ni1 126.96(10)
N2 C3 C25 124.23(14)
N2 C3 C4 110.62(13)
C25 C3 C4 124.70(15)
C5 C4 C26 124.34(15)
C5 C4 C3 106.16(14)
C26 C4 C3 129.37(15)
C4 C5 C32 124.48(15)
C4 C5 C6 106.76(14)
C32 C5 C6 128.41(15)
N2 C6 C7 124.70(14)
N2 C6 C5 110.59(14)
C7 C6 C5 124.67(14)
C8 C7 C6 121.45(14)
C8 C7 C38 118.46(14)
C6 C7 C38 120.07(14)
C7 C8 N12 125.02(15)
C7 C8 C9 123.88(15)
N12 C8 C9 110.61(14)
C10 C9 C8 106.77(15)
C9 C10 C11 107.17(15)
N12 C11 C13 126.03(15)
N12 C11 C10 110.75(14)
C13 C11 C10 123.09(15)
C11 N12 C8 104.50(13)
C11 N12 Ni1 127.91(11)
C8 N12 Ni1 126.76(11)
C14 C13 C11 121.54(15)
C14 C13 C44 120.56(14)
C11 C13 C44 117.49(14)
C13 C14 N18 125.39(14)
C13 C14 C15 123.56(15)
N18 C14 C15 110.59(14)
C16 C15 C14 107.26(15)
C15 C16 C17 107.14(14)
N18 C17 C19 125.01(14)
N18 C17 C16 110.62(14)
C19 C17 C16 124.06(15)
C17 N18 C14 104.33(13)
C17 N18 Ni1 128.04(11)
C14 N18 Ni1 127.60(11)
C17 C19 C20 121.78(15)
C17 C19 C50 118.72(14)
C20 C19 C50 119.48(14)
N24 C20 C19 125.11(15)
N24 C20 C21 110.67(14)
C19 C20 C21 123.88(15)
C22 C21 C20 107.00(15)
C21 C22 C23 107.01(15)
N24 C23 C25 126.23(15)
N24 C23 C22 110.54(14)
C25 C23 C22 123.19(15)
C23 N24 C20 104.66(13)
C23 N24 Ni1 127.26(11)
C20 N24 Ni1 127.66(11)
C23 C25 C3 121.46(15)
C23 C25 C56 117.68(14)
C3 C25 C56 120.73(14)
C27 C26 C4 175.44(18)
C26 C27 Si28 177.49(16)
C27 Si28 C31 107.49(10)
C27 Si28 C30 109.05(10)
C31 Si28 C30 110.63(12)
C27 Si28 C29 108.27(10)
C31 Si28 C29 110.67(11)
C30 Si28 C29 110.62(12)
C33 C32 C5 174.74(19)
C32 C33 Si34 172.42(18)
C33 Si34 C37 110.71(10)
C33 Si34 C36 109.72(11)
C37 Si34 C36 109.82(14)
C33 Si34 C35 104.75(10)
C37 Si34 C35 111.66(13)
C36 Si34 C35 110.08(15)
C43 C38 C39 118.95(15)
C43 C38 C7 122.11(15)
C39 C38 C7 118.88(15)
C40 C39 C38 120.32(17)
C41 C40 C39 120.20(18)
C40 C41 C42 120.12(17)
C41 C42 C43 119.89(18)
C42 C43 C38 120.51(17)
C45 C44 C49 118.83(17)
C45 C44 C13 120.87(16)
C49 C44 C13 120.09(16)
C44 C45 C46 120.56(19)
C47 C46 C45 120.1(2)
C48 C47 C46 119.84(19)
C47 C48 C49 120.3(2)
C48 C49 C44 120.4(2)
C51 C50 C55 118.96(15)
C51 C50 C19 121.10(15)
C55 C50 C19 119.89(15)
C52 C51 C50 120.39(17)
C53 C52 C51 120.04(18)
C54 C53 C52 120.30(17)
C53 C54 C55 119.98(18)
C54 C55 C50 120.28(17)
C61 C56 C57 118.79(16)
C61 C56 C25 120.10(16)
C57 C56 C25 121.09(15)
C58 C57 C56 120.30(18)
C59 C58 C57 120.5(2)
C58 C59 C60 119.76(18)
C59 C60 C61 120.11(19)
C60 C61 C56 120.49(19)
Cl62 C63 Cl64 113.4(4)
C70 C65 C66 113.7(16)
C67 C66 C65 132.1(13)
C66 C67 C68 109.1(13)
C67 C68 C69 118.2(14)
C70 C69 C68 128.8(15)
C69 C70 C65 116.4(17)

loop_
_geom_bond_atom_site_label_1
_geom_bond_atom_site_label_2
_geom_bond_distance
Ni1 N24 1.9265(14)
Ni1 N12 1.9341(13)
Ni1 N18 1.9396(13)
Ni1 N2 1.9540(13)
N2 C6 1.3821(19)
N2 C3 1.384(2)
C3 C25 1.390(2)
C3 C4 1.446(2)
C4 C5 1.382(2)
C4 C26 1.421(2)
C5 C32 1.426(2)
C5 C6 1.440(2)
C6 C7 1.395(2)
C7 C8 1.385(2)
C7 C38 1.493(2)
C8 N12 1.390(2)
C8 C9 1.439(2)
C9 C10 1.348(2)
C10 C11 1.440(2)
C11 N12 1.379(2)
C11 C13 1.389(2)
C13 C14 1.387(2)
C13 C44 1.498(2)
C14 N18 1.391(2)
C14 C15 1.437(2)
C15 C16 1.342(2)
C16 C17 1.441(2)
C17 N18 1.386(2)
C17 C19 1.386(2)
C19 C20 1.391(2)
C19 C50 1.499(2)
C20 N24 1.384(2)
C20 C21 1.433(2)
C21 C22 1.352(2)
C22 C23 1.436(2)
C23 N24 1.384(2)
C23 C25 1.388(2)
C25 C56 1.494(2)
C26 C27 1.207(2)
C27 Si28 1.8437(18)
Si28 C31 1.858(2)
Si28 C30 1.860(2)
Si28 C29 1.861(2)
C32 C33 1.210(2)
C33 Si34 1.8408(18)
Si34 C37 1.855(2)
Si34 C36 1.858(3)
Si34 C35 1.866(3)
C38 C43 1.395(2)
C38 C39 1.396(2)
C39 C40 1.391(2)
C40 C41 1.382(3)
C41 C42 1.387(3)
C42 C43 1.392(2)
C44 C45 1.387(3)
C44 C49 1.397(3)
C45 C46 1.393(3)
C46 C47 1.384(3)
C47 C48 1.380(3)
C48 C49 1.389(3)
C50 C51 1.394(2)
C50 C55 1.397(2)
C51 C52 1.393(2)
C52 C53 1.384(3)
C53 C54 1.379(3)
C54 C55 1.397(2)
C56 C61 1.393(2)
C56 C57 1.397(3)
C57 C58 1.389(3)
C58 C59 1.379(3)
C59 C60 1.387(3)
C60 C61 1.392(3)
Cl62 C63 1.745(8)
C63 Cl64 1.757(7)
C65 C70 1.37(3)
C65 C66 1.40(3)
C66 C67 1.330(14)
C67 C68 1.386(18)
C68 C69 1.402(19)
C69 C70 1.264(17)
